data_7108942
loop_
_publ_author_name
'Mio Matsumura'
'Aya Tanatani'
'Isao Azumaya'
'Hyuma Masu'
'Daisuke Hashizume'
'Hiroyuki Kagechika'
'Atsuya Muranaka'
'Masanobu Uchiyama'

_publ_section_title
;
 Unusual conformational preference of an aromatic secondary urea:
 solvent-dependent open-closed conformational switching of
 N,N'-bis(porphyrinyl)urea
;
_journal_name_full Chem.Commun.
_journal_page_first 2290
_journal_paper_doi 10.1039/c2cc37583d
_journal_volume 49
_journal_year 2013
_chemical_formula_moiety 'C73 H88 N10 Ni2 O, 2(C H Cl3)'
_chemical_formula_sum 'C75 H90 Cl6 N10 Ni2 O'
_chemical_formula_weight 1477.69
_chemical_name_systematic
;
?
;
_space_group_IT_number 60
_symmetry_cell_setting orthorhombic
_symmetry_space_group_name_Hall '-P 2n 2ab'
_symmetry_space_group_name_H-M 'P b c n'
_atom_sites_solution_hydrogens geom
_atom_sites_solution_primary direct
_atom_sites_solution_secondary difmap
_audit_creation_method SHELXL-97
_cell_angle_alpha 90
_cell_angle_beta 90
_cell_angle_gamma 90
_cell_formula_units_Z 4
_cell_length_a 16.8849(4)
_cell_length_b 14.7428(3)
_cell_length_c 28.8660(7)
_cell_measurement_reflns_used 177035
_cell_measurement_temperature 90
_cell_measurement_theta_max 34.30
_cell_measurement_theta_min 1.21
_cell_volume 7185.6(3)
_computing_cell_refinement HKL2000
_computing_data_collection CrystalClear
_computing_data_reduction HKL2000
_computing_molecular_graphics 'ORTEP-3 for Windows'
_computing_publication_material SHELXL-97
_computing_structure_refinement SHELXL-97
_computing_structure_solution SIR2004
_diffrn_ambient_temperature 90
_diffrn_detector_area_resol_mean 7.31
_diffrn_measured_fraction_theta_full 0.984
_diffrn_measured_fraction_theta_max 0.984
_diffrn_measurement_device_type 'Rigaku AFC-8 with Saturn70 CCD'
_diffrn_measurement_method \w-scan
_diffrn_radiation_monochromator confocal
_diffrn_radiation_source 'fine-focus sealed tube'
_diffrn_radiation_type MoK\a
_diffrn_radiation_wavelength 0.71073
_diffrn_reflns_av_R_equivalents 0.0897
_diffrn_reflns_av_sigmaI/netI 0.0300
_diffrn_reflns_limit_h_max 23
_diffrn_reflns_limit_h_min -23
_diffrn_reflns_limit_k_max 20
_diffrn_reflns_limit_k_min -20
_diffrn_reflns_limit_l_max 40
_diffrn_reflns_limit_l_min -40
_diffrn_reflns_number 167863
_diffrn_reflns_theta_full 30.09
_diffrn_reflns_theta_max 30.09
_diffrn_reflns_theta_min 1.86
_diffrn_standards_number 0
_exptl_absorpt_coefficient_mu 0.799
_exptl_absorpt_correction_T_max 0.86603
_exptl_absorpt_correction_T_min 0.78544
_exptl_absorpt_correction_type multi-scan
_exptl_absorpt_process_details
;
MULABS - Empirical Correction for Absorption Anisotropy.
R.H. Blessing, Acta Cryst. (1995), A51, 33-38
;
_exptl_crystal_colour red
_exptl_crystal_density_diffrn 1.366
_exptl_crystal_density_method 'not measured'
_exptl_crystal_description block
_exptl_crystal_F_000 3104
_exptl_crystal_size_max 0.22
_exptl_crystal_size_mid 0.14
_exptl_crystal_size_min 0.09
_refine_diff_density_max 0.826
_refine_diff_density_min -0.931
_refine_diff_density_rms 0.090
_refine_ls_extinction_method none
_refine_ls_goodness_of_fit_ref 1.139
_refine_ls_hydrogen_treatment constr
_refine_ls_matrix_type full
_refine_ls_number_parameters 498
_refine_ls_number_reflns 10416
_refine_ls_number_restraints 12
_refine_ls_restrained_S_all 1.180
_refine_ls_R_factor_all 0.0900
_refine_ls_R_factor_gt 0.0721
_refine_ls_shift/su_max 0.000
_refine_ls_shift/su_mean 0.000
_refine_ls_structure_factor_coef Fsqd
_refine_ls_weighting_details 'calc w=1/[\s^2^(Fo^2^)+(0.0568P)^2^+22.7580P] where P=(Fo^2^+2Fc^2^)/3'
_refine_ls_weighting_scheme calc
_refine_ls_wR_factor_gt 0.1887
_refine_ls_wR_factor_ref 0.1990
_reflns_number_gt 8208
_reflns_number_total 10416
_reflns_threshold_expression I>2\s(I)
_cod_data_source_file c2cc37583d.txt
_cod_data_source_block MM2-186-1
_cod_database_code 7108942

loop_
_symmetry_equiv_pos_as_xyz
'x, y, z'
'-x+1/2, y+1/2, z'
'x, -y, z+1/2'
'-x+1/2, -y+1/2, z+1/2'
'-x, -y, -z'
'x-1/2, -y-1/2, -z'
'-x, y, -z-1/2'
'x-1/2, y-1/2, -z-1/2'

loop_
_atom_site_label
_atom_site_type_symbol
_atom_site_fract_x
_atom_site_fract_y
_atom_site_fract_z
_atom_site_U_iso_or_equiv
_atom_site_adp_type
_atom_site_occupancy
_atom_site_symmetry_multiplicity
_atom_site_calc_flag
_atom_site_refinement_flags
_atom_site_disorder_assembly
_atom_site_disorder_group
Ni1 Ni 0.40316(2) 0.41906(3) 0.229975(13) 0.02147(11) Uani 1 1 d . . .
N1 N 0.40337(17) 0.43076(19) 0.16280(9) 0.0242(5) Uani 1 1 d . A .
N2 N 0.39824(16) 0.28771(19) 0.22400(9) 0.0239(5) Uani 1 1 d . A .
N3 N 0.40176(16) 0.40708(19) 0.29688(9) 0.0231(5) Uani 1 1 d . A .
N4 N 0.40288(16) 0.55072(19) 0.23591(9) 0.0233(5) Uani 1 1 d . A .
C1 C 0.4213(2) 0.5069(2) 0.13710(11) 0.0292(7) Uani 1 1 d . . .
C2 C 0.4151(2) 0.4883(3) 0.08774(11) 0.0288(7) Uani 1 1 d . . .
C3 C 0.3919(2) 0.4011(3) 0.08374(11) 0.0282(7) Uani 1 1 d . . .
C4 C 0.3875(2) 0.3649(2) 0.13044(11) 0.0263(6) Uani 1 1 d . A .
C5 C 0.3757(2) 0.2746(2) 0.14058(12) 0.0279(7) Uani 1 1 d . . .
H5 H 0.3612 0.2353 0.1159 0.034 Uiso 1 1 calc R A .
C6 C 0.3837(2) 0.2375(2) 0.18439(12) 0.0272(6) Uani 1 1 d . A .
C7 C 0.3837(2) 0.1406(2) 0.19423(13) 0.0289(7) Uani 1 1 d . . .
C8 C 0.4003(2) 0.1315(3) 0.23989(12) 0.0291(7) Uani 1 1 d . . .
C9 C 0.40895(19) 0.2235(2) 0.25812(12) 0.0257(6) Uani 1 1 d . . .
C10 C 0.4217(2) 0.2434(3) 0.30422(12) 0.0283(7) Uani 1 1 d . . .
H10 H 0.4363 0.1954 0.3244 0.034 Uiso 1 1 calc R . .
C11 C 0.41437(19) 0.3287(2) 0.32239(11) 0.0241(6) Uani 1 1 d . . .
C12 C 0.4102(2) 0.3467(3) 0.37161(11) 0.0280(7) Uani 1 1 d . . .
C13 C 0.3904(2) 0.4360(3) 0.37625(11) 0.0296(7) Uani 1 1 d . . .
C14 C 0.38799(19) 0.4740(2) 0.32952(11) 0.0259(6) Uani 1 1 d . A .
C15A C 0.3807(2) 0.5653(2) 0.31918(11) 0.0287(7) Uani 0.50 1 d P A 1
H15A H 0.3699 0.6059 0.3440 0.034 Uiso 0.50 1 calc PR A 1
C15B C 0.3807(2) 0.5653(2) 0.31918(11) 0.0287(7) Uani 0.50 1 d P . 2
C16 C 0.38813(19) 0.6013(2) 0.27521(11) 0.0243(6) Uani 1 1 d . . .
C17 C 0.38986(19) 0.6978(2) 0.26470(11) 0.0251(6) Uani 1 1 d . A .
C18 C 0.4100(2) 0.7051(2) 0.21934(12) 0.0264(6) Uani 1 1 d . . .
C19 C 0.4188(2) 0.6131(2) 0.20195(11) 0.0280(7) Uani 1 1 d . A .
C20A C 0.4348(3) 0.5920(3) 0.15614(12) 0.0391(9) Uani 0.50 1 d P A 3
C20B C 0.4348(3) 0.5920(3) 0.15614(12) 0.0391(9) Uani 0.50 1 d P A 4
H20B H 0.4562 0.6381 0.1368 0.047 Uiso 0.50 1 calc PR A 4
C21 C 0.4244(2) 0.5560(3) 0.04894(12) 0.0333(8) Uani 1 1 d . . .
H21A H 0.4363 0.5231 0.0199 0.040 Uiso 1 1 calc R A .
H21B H 0.4699 0.5961 0.0559 0.040 Uiso 1 1 calc R . .
C22 C 0.3502(3) 0.6145(3) 0.04165(13) 0.0370(8) Uani 1 1 d . A .
H22A H 0.3060 0.5757 0.0321 0.055 Uiso 1 1 calc R . .
H22B H 0.3607 0.6597 0.0175 0.055 Uiso 1 1 calc R . .
H22C H 0.3367 0.6453 0.0707 0.055 Uiso 1 1 calc R . .
C23 C 0.3719(3) 0.3474(3) 0.04080(12) 0.0350(8) Uani 1 1 d . A .
H23A H 0.3978 0.2873 0.0426 0.042 Uiso 1 1 calc R . .
H23B H 0.3932 0.3793 0.0133 0.042 Uiso 1 1 calc R . .
C24 C 0.2823(3) 0.3342(4) 0.03480(16) 0.0513(12) Uani 1 1 d . . .
H24A H 0.2616 0.2981 0.0606 0.077 Uiso 1 1 calc R A .
H24B H 0.2719 0.3025 0.0056 0.077 Uiso 1 1 calc R . .
H24C H 0.2561 0.3935 0.0343 0.077 Uiso 1 1 calc R . .
C25 C 0.3669(2) 0.0679(3) 0.15924(14) 0.0354(8) Uani 1 1 d . A .
H25A H 0.3899 0.0100 0.1703 0.042 Uiso 1 1 calc R . .
H25B H 0.3932 0.0838 0.1297 0.042 Uiso 1 1 calc R . .
C26 C 0.2785(3) 0.0546(3) 0.15044(18) 0.0479(11) Uani 1 1 d . . .
H26A H 0.2534 0.0296 0.1783 0.072 Uiso 1 1 calc R A .
H26B H 0.2710 0.0125 0.1245 0.072 Uiso 1 1 calc R . .
H26C H 0.2542 0.1131 0.1428 0.072 Uiso 1 1 calc R . .
C27 C 0.4041(2) 0.0476(3) 0.26887(13) 0.0319(7) Uani 1 1 d . . .
H27A H 0.4474 0.0538 0.2917 0.038 Uiso 1 1 calc R A .
H27B H 0.4165 -0.0049 0.2488 0.038 Uiso 1 1 calc R . .
C28 C 0.3257(2) 0.0292(3) 0.29472(16) 0.0407(9) Uani 1 1 d . A .
H28A H 0.3144 0.0797 0.3158 0.061 Uiso 1 1 calc R . .
H28B H 0.3304 -0.0271 0.3125 0.061 Uiso 1 1 calc R . .
H28C H 0.2825 0.0234 0.2722 0.061 Uiso 1 1 calc R . .
C29 C 0.4211(2) 0.2771(3) 0.40880(13) 0.0377(9) Uani 1 1 d . . .
H29A H 0.4402 0.3075 0.4372 0.045 Uiso 1 1 calc R A .
H29B H 0.4623 0.2335 0.3989 0.045 Uiso 1 1 calc R . .
C30 C 0.3447(3) 0.2245(3) 0.42023(14) 0.0445(10) Uani 1 1 d . A .
H30A H 0.3038 0.2670 0.4305 0.067 Uiso 1 1 calc R . .
H30B H 0.3555 0.1806 0.4449 0.067 Uiso 1 1 calc R . .
H30C H 0.3264 0.1923 0.3925 0.067 Uiso 1 1 calc R . .
C31 C 0.3691(3) 0.4835(4) 0.42052(13) 0.0488(12) Uani 1 1 d . A .
H31A H 0.3944 0.5441 0.4210 0.059 Uiso 1 1 calc R . .
H31B H 0.3900 0.4483 0.4471 0.059 Uiso 1 1 calc R . .
C32 C 0.2788(3) 0.4947(4) 0.42602(15) 0.0519(12) Uani 1 1 d . . .
H32A H 0.2584 0.5325 0.4008 0.078 Uiso 1 1 calc R A .
H32B H 0.2673 0.5237 0.4558 0.078 Uiso 1 1 calc R . .
H32C H 0.2534 0.4349 0.4249 0.078 Uiso 1 1 calc R . .
C33 C 0.3686(2) 0.7744(2) 0.29680(13) 0.0306(7) Uani 1 1 d . . .
H33A H 0.3885 0.8320 0.2836 0.037 Uiso 1 1 calc R A .
H33B H 0.3955 0.7649 0.3269 0.037 Uiso 1 1 calc R . .
C34 C 0.2793(2) 0.7825(3) 0.30502(15) 0.0365(8) Uani 1 1 d . A .
H34A H 0.2526 0.7954 0.2756 0.055 Uiso 1 1 calc R . .
H34B H 0.2690 0.8319 0.3269 0.055 Uiso 1 1 calc R . .
H34C H 0.2591 0.7254 0.3178 0.055 Uiso 1 1 calc R . .
C35 C 0.4144(2) 0.7911(3) 0.19113(13) 0.0332(8) Uani 1 1 d . A .
H35A H 0.4587 0.7864 0.1688 0.040 Uiso 1 1 calc R . .
H35B H 0.4255 0.8429 0.2120 0.040 Uiso 1 1 calc R . .
C36 C 0.3380(3) 0.8094(3) 0.16485(16) 0.0482(11) Uani 1 1 d . . .
H36A H 0.3254 0.7571 0.1452 0.072 Uiso 1 1 calc R A .
H36B H 0.3445 0.8634 0.1455 0.072 Uiso 1 1 calc R . .
H36C H 0.2948 0.8194 0.1869 0.072 Uiso 1 1 calc R . .
O1 O 0.5800(4) 0.7188(5) 0.0846(2) 0.0500(17) Uani 0.50 1 d P . .
N5 N 0.6195(4) 0.6249(4) 0.14069(19) 0.0292(12) Uani 0.50 1 d P . .
H5N H 0.6672 0.6350 0.1296 0.035 Uiso 0.50 1 calc PR . .
N6 N 0.4833(4) 0.6582(4) 0.1276(2) 0.0311(12) Uani 0.50 1 d P . .
H6N H 0.4537 0.7006 0.1149 0.037 Uiso 0.50 1 calc PR A 3
C38 C 0.5617(5) 0.6682(5) 0.1168(2) 0.0341(16) Uani 0.50 1 d P A .
Cl1A Cl 0.4111(3) 0.9213(3) 0.50647(15) 0.1033(14) Uani 0.50 1 d PD B 5
Cl2A Cl 0.4508(3) 0.9515(4) 0.39565(16) 0.0878(13) Uani 0.50 1 d PD B 5
Cl3A Cl 0.5618(4) 0.8840(8) 0.4657(3) 0.198(5) Uani 0.50 1 d PD B 5
C39A C 0.4623(7) 0.9084(13) 0.4531(3) 0.090(7) Uani 0.50 1 d PD B 5
H39A H 0.4451 0.8447 0.4465 0.108 Uiso 0.50 1 calc PR B 5
Cl1B Cl 0.3906(4) 0.7940(4) 0.4380(2) 0.137(2) Uani 0.50 1 d PD . 6
Cl2B Cl 0.4451(3) 0.9897(4) 0.4195(2) 0.112(2) Uani 0.50 1 d PD C 6
Cl3B Cl 0.5543(3) 0.8378(5) 0.4469(2) 0.121(2) Uani 0.50 1 d PD C 6
C39B C 0.4586(5) 0.8821(6) 0.4450(5) 0.065(5) Uani 0.50 1 d PD C 6
H39B H 0.4502 0.8973 0.4784 0.079 Uiso 0.50 1 calc PR C 6

loop_
_atom_site_aniso_label
_atom_site_aniso_U_11
_atom_site_aniso_U_22
_atom_site_aniso_U_33
_atom_site_aniso_U_23
_atom_site_aniso_U_13
_atom_site_aniso_U_12
Ni1 0.0241(2) 0.0232(2) 0.01713(18) 0.00054(14) -0.00018(14) 0.00156(16)
N1 0.0276(13) 0.0268(13) 0.0181(11) 0.0003(10) -0.0006(10) 0.0018(11)
N2 0.0257(13) 0.0242(13) 0.0218(12) 0.0024(10) 0.0004(10) 0.0014(11)
N3 0.0211(12) 0.0287(14) 0.0194(11) 0.0020(10) 0.0002(9) 0.0023(11)
N4 0.0250(13) 0.0236(12) 0.0212(12) -0.0020(10) -0.0020(10) 0.0022(10)
C1 0.0397(19) 0.0289(17) 0.0190(14) -0.0001(12) -0.0003(13) 0.0023(14)
C2 0.0352(18) 0.0329(18) 0.0185(13) 0.0004(12) -0.0004(12) -0.0006(14)
C3 0.0305(16) 0.0340(18) 0.0202(14) -0.0012(12) -0.0018(12) 0.0020(14)
C4 0.0280(16) 0.0287(16) 0.0223(14) -0.0023(12) -0.0002(12) 0.0032(13)
C5 0.0282(16) 0.0292(17) 0.0264(15) -0.0027(13) -0.0033(12) 0.0011(13)
C6 0.0268(15) 0.0269(16) 0.0280(15) -0.0023(13) 0.0003(12) 0.0010(13)
C7 0.0218(15) 0.0291(17) 0.0358(17) 0.0005(14) 0.0008(13) -0.0024(13)
C8 0.0230(15) 0.0317(17) 0.0327(17) 0.0027(13) 0.0047(13) -0.0007(13)
C9 0.0236(14) 0.0242(15) 0.0291(15) 0.0053(12) 0.0041(12) 0.0013(12)
C10 0.0253(15) 0.0330(17) 0.0266(15) 0.0061(13) 0.0037(12) 0.0074(13)
C11 0.0216(14) 0.0294(16) 0.0214(14) 0.0048(12) 0.0012(11) 0.0013(12)
C12 0.0237(15) 0.0403(19) 0.0202(14) 0.0059(13) -0.0007(11) -0.0017(14)
C13 0.0270(16) 0.044(2) 0.0179(13) -0.0001(13) 0.0002(11) -0.0009(14)
C14 0.0235(15) 0.0358(18) 0.0184(13) -0.0010(12) 0.0007(11) -0.0002(13)
C15A 0.0332(17) 0.0309(17) 0.0220(14) -0.0039(12) 0.0025(12) 0.0034(14)
C15B 0.0332(17) 0.0309(17) 0.0220(14) -0.0039(12) 0.0025(12) 0.0034(14)
C16 0.0233(14) 0.0267(16) 0.0228(14) -0.0027(12) 0.0003(11) 0.0014(12)
C17 0.0237(15) 0.0244(15) 0.0273(15) -0.0031(12) -0.0036(12) 0.0022(12)
C18 0.0315(17) 0.0178(14) 0.0300(16) 0.0002(12) -0.0012(13) 0.0026(12)
C19 0.0351(18) 0.0273(16) 0.0218(14) 0.0006(12) -0.0031(12) 0.0002(14)
C20A 0.071(3) 0.0252(17) 0.0208(15) 0.0034(13) -0.0001(16) -0.0071(18)
C20B 0.071(3) 0.0252(17) 0.0208(15) 0.0034(13) -0.0001(16) -0.0071(18)
C21 0.0369(19) 0.041(2) 0.0216(15) 0.0073(14) -0.0010(13) -0.0035(16)
C22 0.045(2) 0.038(2) 0.0278(17) 0.0061(15) 0.0023(15) 0.0052(17)
C23 0.048(2) 0.0349(19) 0.0218(15) -0.0039(13) -0.0056(14) 0.0011(17)
C24 0.056(3) 0.056(3) 0.042(2) 0.003(2) -0.021(2) -0.013(2)
C25 0.0376(19) 0.0273(17) 0.041(2) -0.0035(15) -0.0057(16) 0.0038(15)
C26 0.042(2) 0.037(2) 0.065(3) -0.004(2) -0.020(2) -0.0032(18)
C27 0.0284(17) 0.0327(18) 0.0346(18) 0.0032(14) 0.0054(14) 0.0006(14)
C28 0.037(2) 0.0315(19) 0.054(2) 0.0077(17) 0.0160(18) -0.0001(16)
C29 0.0340(19) 0.055(3) 0.0242(16) 0.0107(16) -0.0005(14) 0.0044(17)
C30 0.042(2) 0.059(3) 0.0331(19) 0.0156(18) 0.0043(16) -0.003(2)
C31 0.045(2) 0.079(3) 0.0226(17) -0.0128(19) -0.0025(16) 0.008(2)
C32 0.045(2) 0.080(4) 0.0304(19) -0.003(2) 0.0087(17) 0.015(2)
C33 0.0303(17) 0.0286(17) 0.0331(17) -0.0069(13) 0.0051(14) -0.0003(14)
C34 0.0329(18) 0.0311(18) 0.046(2) -0.0020(16) 0.0059(16) -0.0003(15)
C35 0.043(2) 0.0265(17) 0.0299(17) 0.0039(13) 0.0018(15) 0.0012(15)
C36 0.063(3) 0.032(2) 0.050(2) 0.0070(18) -0.021(2) 0.000(2)
O1 0.066(4) 0.052(4) 0.032(3) 0.018(3) 0.002(3) -0.024(3)
N5 0.033(3) 0.031(3) 0.024(3) 0.004(2) 0.006(2) -0.011(2)
N6 0.041(3) 0.028(3) 0.024(3) 0.006(2) 0.000(2) 0.000(3)
C38 0.047(4) 0.035(4) 0.020(3) 0.006(3) 0.000(3) -0.011(3)
Cl1A 0.138(4) 0.086(3) 0.086(3) -0.027(2) 0.016(2) -0.001(2)
Cl2A 0.088(3) 0.088(3) 0.087(3) 0.031(2) 0.003(2) -0.008(2)
Cl3A 0.134(5) 0.292(12) 0.168(7) -0.080(7) -0.080(5) 0.125(7)
C39A 0.084(12) 0.068(11) 0.117(14) -0.029(10) -0.030(10) 0.022(8)
Cl1B 0.146(5) 0.136(4) 0.128(4) 0.064(4) -0.006(3) -0.022(4)
Cl2B 0.072(2) 0.114(4) 0.149(5) 0.051(4) 0.018(3) 0.027(3)
Cl3B 0.092(3) 0.152(5) 0.119(4) -0.044(3) -0.034(3) 0.067(3)
C39B 0.057(8) 0.049(8) 0.091(10) 0.017(7) 0.004(7) 0.012(5)

loop_
_atom_type_symbol
_atom_type_description
_atom_type_scat_dispersion_real
_atom_type_scat_dispersion_imag
_atom_type_scat_source
C C 0.0033 0.0016 'International Tables Vol C Tables 4.2.6.8 and 6.1.1.4'
H H 0.0000 0.0000 'International Tables Vol C Tables 4.2.6.8 and 6.1.1.4'
N N 0.0061 0.0033 'International Tables Vol C Tables 4.2.6.8 and 6.1.1.4'
Ni Ni 0.3393 1.1124 'International Tables Vol C Tables 4.2.6.8 and 6.1.1.4'
O O 0.0106 0.0060 'International Tables Vol C Tables 4.2.6.8 and 6.1.1.4'
Cl Cl 0.1484 0.1585 'International Tables Vol C Tables 4.2.6.8 and 6.1.1.4'

loop_
_geom_angle_atom_site_label_1
_geom_angle_atom_site_label_2
_geom_angle_atom_site_label_3
_geom_angle
_geom_angle_site_symmetry_1
_geom_angle_site_symmetry_3
N3 Ni1 N2 89.84(12) . .
N3 Ni1 N1 179.39(12) . .
N2 Ni1 N1 90.00(12) . .
N3 Ni1 N4 90.18(11) . .
N2 Ni1 N4 177.42(12) . .
N1 Ni1 N4 89.96(11) . .
C4 N1 C1 104.6(3) . .
C4 N1 Ni1 127.9(2) . .
C1 N1 Ni1 127.5(2) . .
C9 N2 C6 104.3(3) . .
C9 N2 Ni1 127.9(2) . .
C6 N2 Ni1 127.8(2) . .
C14 N3 C11 105.0(3) . .
C14 N3 Ni1 128.0(2) . .
C11 N3 Ni1 127.1(2) . .
C19 N4 C16 105.1(3) . .
C19 N4 Ni1 127.2(2) . .
C16 N4 Ni1 127.6(2) . .
N1 C1 C20A 124.0(3) . .
N1 C1 C2 110.9(3) . .
C20A C1 C2 124.7(3) . .
C3 C2 C1 106.5(3) . .
C3 C2 C21 126.7(3) . .
C1 C2 C21 126.5(3) . .
C2 C3 C4 106.6(3) . .
C2 C3 C23 129.4(3) . .
C4 C3 C23 124.0(3) . .
N1 C4 C5 124.5(3) . .
N1 C4 C3 111.2(3) . .
C5 C4 C3 124.0(3) . .
C4 C5 C6 124.2(3) . .
C4 C5 H5 117.9 . .
C6 C5 H5 117.9 . .
N2 C6 C5 124.1(3) . .
N2 C6 C7 111.3(3) . .
C5 C6 C7 124.4(3) . .
C8 C7 C6 106.7(3) . .
C8 C7 C25 128.6(3) . .
C6 C7 C25 124.8(3) . .
C7 C8 C9 106.2(3) . .
C7 C8 C27 129.4(4) . .
C9 C8 C27 124.2(3) . .
N2 C9 C10 124.3(3) . .
N2 C9 C8 111.5(3) . .
C10 C9 C8 124.0(3) . .
C11 C10 C9 123.5(3) . .
C11 C10 H10 118.3 . .
C9 C10 H10 118.3 . .
C10 C11 N3 125.2(3) . .
C10 C11 C12 123.3(3) . .
N3 C11 C12 111.2(3) . .
C13 C12 C11 106.5(3) . .
C13 C12 C29 128.4(3) . .
C11 C12 C29 125.0(3) . .
C12 C13 C14 106.6(3) . .
C12 C13 C31 126.3(4) . .
C14 C13 C31 126.9(4) . .
N3 C14 C15A 124.1(3) . .
N3 C14 C13 110.6(3) . .
C15A C14 C13 125.0(3) . .
C16 C15A C14 124.3(3) . .
C16 C15A H15A 117.9 . .
C14 C15A H15A 117.9 . .
N4 C16 C15A 124.4(3) . .
N4 C16 C17 110.7(3) . .
C15A C16 C17 124.7(3) . .
C18 C17 C16 106.5(3) . .
C18 C17 C33 126.5(3) . .
C16 C17 C33 126.9(3) . .
C17 C18 C19 106.6(3) . .
C17 C18 C35 126.8(3) . .
C19 C18 C35 126.4(3) . .
N4 C19 C20A 124.8(3) . .
N4 C19 C18 111.0(3) . .
C20A C19 C18 124.0(3) . .
C19 C20A C1 123.2(3) . .
C19 C20A N6 118.7(4) . .
C1 C20A N6 117.1(4) . .
C2 C21 C22 112.9(3) . .
C2 C21 H21A 109.0 . .
C22 C21 H21A 109.0 . .
C2 C21 H21B 109.0 . .
C22 C21 H21B 109.0 . .
H21A C21 H21B 107.8 . .
C21 C22 H22A 109.5 . .
C21 C22 H22B 109.5 . .
H22A C22 H22B 109.5 . .
C21 C22 H22C 109.5 . .
H22A C22 H22C 109.5 . .
H22B C22 H22C 109.5 . .
C3 C23 C24 112.3(3) . .
C3 C23 H23A 109.1 . .
C24 C23 H23A 109.1 . .
C3 C23 H23B 109.1 . .
C24 C23 H23B 109.1 . .
H23A C23 H23B 107.9 . .
C23 C24 H24A 109.5 . .
C23 C24 H24B 109.5 . .
H24A C24 H24B 109.5 . .
C23 C24 H24C 109.5 . .
H24A C24 H24C 109.5 . .
H24B C24 H24C 109.5 . .
C7 C25 C26 112.8(3) . .
C7 C25 H25A 109.0 . .
C26 C25 H25A 109.0 . .
C7 C25 H25B 109.0 . .
C26 C25 H25B 109.0 . .
H25A C25 H25B 107.8 . .
C25 C26 H26A 109.5 . .
C25 C26 H26B 109.5 . .
H26A C26 H26B 109.5 . .
C25 C26 H26C 109.5 . .
H26A C26 H26C 109.5 . .
H26B C26 H26C 109.5 . .
C8 C27 C28 112.3(3) . .
C8 C27 H27A 109.1 . .
C28 C27 H27A 109.1 . .
C8 C27 H27B 109.1 . .
C28 C27 H27B 109.1 . .
H27A C27 H27B 107.9 . .
C27 C28 H28A 109.5 . .
C27 C28 H28B 109.5 . .
H28A C28 H28B 109.5 . .
C27 C28 H28C 109.5 . .
H28A C28 H28C 109.5 . .
H28B C28 H28C 109.5 . .
C12 C29 C30 113.4(3) . .
C12 C29 H29A 108.9 . .
C30 C29 H29A 108.9 . .
C12 C29 H29B 108.9 . .
C30 C29 H29B 108.9 . .
H29A C29 H29B 107.7 . .
C29 C30 H30A 109.5 . .
C29 C30 H30B 109.5 . .
H30A C30 H30B 109.5 . .
C29 C30 H30C 109.5 . .
H30A C30 H30C 109.5 . .
H30B C30 H30C 109.5 . .
C13 C31 C32 112.0(4) . .
C13 C31 H31A 109.2 . .
C32 C31 H31A 109.2 . .
C13 C31 H31B 109.2 . .
C32 C31 H31B 109.2 . .
H31A C31 H31B 107.9 . .
C31 C32 H32A 109.5 . .
C31 C32 H32B 109.5 . .
H32A C32 H32B 109.5 . .
C31 C32 H32C 109.5 . .
H32A C32 H32C 109.5 . .
H32B C32 H32C 109.5 . .
C17 C33 C34 112.9(3) . .
C17 C33 H33A 109.0 . .
C34 C33 H33A 109.0 . .
C17 C33 H33B 109.0 . .
C34 C33 H33B 109.0 . .
H33A C33 H33B 107.8 . .
C33 C34 H34A 109.5 . .
C33 C34 H34B 109.5 . .
H34A C34 H34B 109.5 . .
C33 C34 H34C 109.5 . .
H34A C34 H34C 109.5 . .
H34B C34 H34C 109.5 . .
C18 C35 C36 112.2(3) . .
C18 C35 H35A 109.2 . .
C36 C35 H35A 109.2 . .
C18 C35 H35B 109.2 . .
C36 C35 H35B 109.2 . .
H35A C35 H35B 107.9 . .
C35 C36 H36A 109.5 . .
C35 C36 H36B 109.5 . .
H36A C36 H36B 109.5 . .
C35 C36 H36C 109.5 . .
H36A C36 H36C 109.5 . .
H36B C36 H36C 109.5 . .
C38 O1 Cl1B 159.2(7) . 7_656
C38 N5 C15B 133.6(6) . 7_656
C38 N5 C15A 133.6(6) . 7_656
C15B N5 C15A 0.0(4) 7_656 7_656
C38 N5 H5N 113.2 . .
C15B N5 H5N 113.2 7_656 .
C38 N6 C20A 135.7(6) . .
C38 N6 H6N 112.2 . .
O1 C38 N5 119.3(8) . .
O1 C38 N6 118.6(8) . .
N5 C38 N6 122.0(6) . .
Cl3A C39A Cl1A 107.9(6) . .
Cl3A C39A Cl2A 111.7(6) . .
Cl1A C39A Cl2A 135.6(7) . .
Cl3A C39A H39A 97.2 . .
Cl1A C39A H39A 97.2 . .
Cl2A C39A H39A 97.2 . .
O1 Cl1B C39B 114.6(7) 7_656 .
Cl3B C39B Cl1B 109.5(6) . .
Cl3B C39B Cl2B 118.0(6) . .
Cl1B C39B Cl2B 122.4(7) . .
Cl3B C39B H39B 100.6 . .
Cl1B C39B H39B 100.6 . .
Cl2B C39B H39B 100.6 . .

loop_
_geom_bond_atom_site_label_1
_geom_bond_atom_site_label_2
_geom_bond_distance
_geom_bond_site_symmetry_2
Ni1 N3 1.940(3) .
Ni1 N2 1.946(3) .
Ni1 N1 1.947(3) .
Ni1 N4 1.949(3) .
N1 C4 1.374(4) .
N1 C1 1.379(4) .
N2 C9 1.378(4) .
N2 C6 1.384(4) .
N3 C14 1.384(4) .
N3 C11 1.387(4) .
N4 C19 1.370(4) .
N4 C16 1.380(4) .
C1 C20A 1.388(5) .
C1 C2 1.455(4) .
C2 C3 1.349(5) .
C2 C21 1.508(5) .
C3 C4 1.452(5) .
C3 C23 1.509(5) .
C4 C5 1.378(5) .
C5 C6 1.384(5) .
C5 H5 0.9500 .
C6 C7 1.456(5) .
C7 C8 1.355(5) .
C7 C25 1.500(5) .
C8 C9 1.462(5) .
C8 C27 1.495(5) .
C9 C10 1.380(5) .
C10 C11 1.368(5) .
C10 H10 0.9500 .
C11 C12 1.447(4) .
C12 C13 1.366(5) .
C12 C29 1.496(5) .
C13 C14 1.461(4) .
C13 C31 1.501(5) .
C14 C15A 1.385(5) .
C15A C16 1.381(5) .
C15A H15A 0.9500 .
C16 C17 1.456(5) .
C17 C18 1.357(5) .
C17 C33 1.504(5) .
C18 C19 1.454(5) .
C18 C35 1.509(5) .
C19 C20A 1.385(5) .
C20A N6 1.517(7) .
C21 C22 1.535(6) .
C21 H21A 0.9900 .
C21 H21B 0.9900 .
C22 H22A 0.9800 .
C22 H22B 0.9800 .
C22 H22C 0.9800 .
C23 C24 1.535(6) .
C23 H23A 0.9900 .
C23 H23B 0.9900 .
C24 H24A 0.9800 .
C24 H24B 0.9800 .
C24 H24C 0.9800 .
C25 C26 1.528(6) .
C25 H25A 0.9900 .
C25 H25B 0.9900 .
C26 H26A 0.9800 .
C26 H26B 0.9800 .
C26 H26C 0.9800 .
C27 C28 1.544(5) .
C27 H27A 0.9900 .
C27 H27B 0.9900 .
C28 H28A 0.9800 .
C28 H28B 0.9800 .
C28 H28C 0.9800 .
C29 C30 1.540(6) .
C29 H29A 0.9900 .
C29 H29B 0.9900 .
C30 H30A 0.9800 .
C30 H30B 0.9800 .
C30 H30C 0.9800 .
C31 C32 1.541(6) .
C31 H31A 0.9900 .
C31 H31B 0.9900 .
C32 H32A 0.9800 .
C32 H32B 0.9800 .
C32 H32C 0.9800 .
C33 C34 1.532(5) .
C33 H33A 0.9900 .
C33 H33B 0.9900 .
C34 H34A 0.9800 .
C34 H34B 0.9800 .
C34 H34C 0.9800 .
C35 C36 1.520(6) .
C35 H35A 0.9900 .
C35 H35B 0.9900 .
C36 H36A 0.9800 .
C36 H36B 0.9800 .
C36 H36C 0.9800 .
O1 C38 1.232(8) .
O1 Cl1B 1.378(8) 7_656
N5 C38 1.353(10) .
N5 C15B 1.454(6) 7_656
N5 C15A 1.454(6) 7_656
N5 H5N 0.8800 .
N6 C38 1.368(10) .
N6 H6N 0.8800 .
Cl1A C39A 1.777(9) .
Cl2A C39A 1.786(8) .
Cl3A C39A 1.757(9) .
C39A H39A 1.0000 .
Cl1B O1 1.378(8) 7_656
Cl1B C39B 1.746(9) .
Cl2B C39B 1.764(8) .
Cl3B C39B 1.743(8) .
C39B H39B 1.0000 .

loop_
_geom_torsion_atom_site_label_1
_geom_torsion_atom_site_label_2
_geom_torsion_atom_site_label_3
_geom_torsion_atom_site_label_4
_geom_torsion
_geom_torsion_site_symmetry_1
N3 Ni1 N1 C4 -62(12) .
N2 Ni1 N1 C4 11.9(3) .
N4 Ni1 N1 C4 -165.5(3) .
N3 Ni1 N1 C1 119(12) .
N2 Ni1 N1 C1 -166.5(3) .
N4 Ni1 N1 C1 16.1(3) .
N3 Ni1 N2 C9 -12.2(3) .
N1 Ni1 N2 C9 168.4(3) .
N4 Ni1 N2 C9 -103(2) .
N3 Ni1 N2 C6 168.3(3) .
N1 Ni1 N2 C6 -11.2(3) .
N4 Ni1 N2 C6 78(3) .
N2 Ni1 N3 C14 -165.8(3) .
N1 Ni1 N3 C14 -92(12) .
N4 Ni1 N3 C14 11.6(3) .
N2 Ni1 N3 C11 14.1(3) .
N1 Ni1 N3 C11 88(12) .
N4 Ni1 N3 C11 -168.5(3) .
N3 Ni1 N4 C19 166.3(3) .
N2 Ni1 N4 C19 -103(2) .
N1 Ni1 N4 C19 -14.2(3) .
N3 Ni1 N4 C16 -12.4(3) .
N2 Ni1 N4 C16 78(3) .
N1 Ni1 N4 C16 167.0(3) .
C4 N1 C1 C20A 174.5(4) .
Ni1 N1 C1 C20A -6.8(6) .
C4 N1 C1 C2 1.0(4) .
Ni1 N1 C1 C2 179.7(2) .
N1 C1 C2 C3 1.2(4) .
C20A C1 C2 C3 -172.2(4) .
N1 C1 C2 C21 175.3(3) .
C20A C1 C2 C21 1.8(6) .
C1 C2 C3 C4 -2.7(4) .
C21 C2 C3 C4 -176.8(3) .
C1 C2 C3 C23 176.3(4) .
C21 C2 C3 C23 2.3(6) .
C1 N1 C4 C5 172.1(3) .
Ni1 N1 C4 C5 -6.6(5) .
C1 N1 C4 C3 -2.7(4) .
Ni1 N1 C4 C3 178.6(2) .
C2 C3 C4 N1 3.6(4) .
C23 C3 C4 N1 -175.6(3) .
C2 C3 C4 C5 -171.3(3) .
C23 C3 C4 C5 9.6(6) .
N1 C4 C5 C6 -4.6(6) .
C3 C4 C5 C6 169.5(3) .
C9 N2 C6 C5 -174.6(3) .
Ni1 N2 C6 C5 5.0(5) .
C9 N2 C6 C7 1.3(4) .
Ni1 N2 C6 C7 -179.1(2) .
C4 C5 C6 N2 5.4(6) .
C4 C5 C6 C7 -169.9(3) .
N2 C6 C7 C8 -1.6(4) .
C5 C6 C7 C8 174.2(3) .
N2 C6 C7 C25 177.7(3) .
C5 C6 C7 C25 -6.4(6) .
C6 C7 C8 C9 1.2(4) .
C25 C7 C8 C9 -178.1(3) .
C6 C7 C8 C27 176.9(3) .
C25 C7 C8 C27 -2.4(6) .
C6 N2 C9 C10 -177.0(3) .
Ni1 N2 C9 C10 3.4(5) .
C6 N2 C9 C8 -0.5(4) .
Ni1 N2 C9 C8 179.9(2) .
C7 C8 C9 N2 -0.4(4) .
C27 C8 C9 N2 -176.4(3) .
C7 C8 C9 C10 176.1(3) .
C27 C8 C9 C10 0.1(5) .
N2 C9 C10 C11 9.3(5) .
C8 C9 C10 C11 -166.8(3) .
C9 C10 C11 N3 -7.1(5) .
C9 C10 C11 C12 165.8(3) .
C14 N3 C11 C10 172.4(3) .
Ni1 N3 C11 C10 -7.5(5) .
C14 N3 C11 C12 -1.2(4) .
Ni1 N3 C11 C12 178.9(2) .
C10 C11 C12 C13 -170.4(3) .
N3 C11 C12 C13 3.4(4) .
C10 C11 C12 C29 6.2(5) .
N3 C11 C12 C29 180.0(3) .
C11 C12 C13 C14 -3.9(4) .
C29 C12 C13 C14 179.6(3) .
C11 C12 C13 C31 171.7(4) .
C29 C12 C13 C31 -4.8(6) .
C11 N3 C14 C15A 173.0(3) .
Ni1 N3 C14 C15A -7.1(5) .
C11 N3 C14 C13 -1.2(4) .
Ni1 N3 C14 C13 178.7(2) .
C12 C13 C14 N3 3.3(4) .
C31 C13 C14 N3 -172.2(4) .
C12 C13 C14 C15A -170.8(3) .
C31 C13 C14 C15A 13.7(6) .
N3 C14 C15A C16 -1.6(6) .
C13 C14 C15A C16 171.8(3) .
C19 N4 C16 C15A -170.2(3) .
Ni1 N4 C16 C15A 8.7(5) .
C19 N4 C16 C17 3.8(4) .
Ni1 N4 C16 C17 -177.3(2) .
C14 C15A C16 N4 0.7(6) .
C14 C15A C16 C17 -172.4(3) .
N4 C16 C17 C18 -3.3(4) .
C15A C16 C17 C18 170.7(3) .
N4 C16 C17 C33 173.3(3) .
C15A C16 C17 C33 -12.7(6) .
C16 C17 C18 C19 1.3(4) .
C33 C17 C18 C19 -175.3(3) .
C16 C17 C18 C35 175.6(3) .
C33 C17 C18 C35 -1.0(6) .
C16 N4 C19 C20A -178.1(4) .
Ni1 N4 C19 C20A 2.9(5) .
C16 N4 C19 C18 -3.0(4) .
Ni1 N4 C19 C18 178.1(2) .
C17 C18 C19 N4 1.0(4) .
C35 C18 C19 N4 -173.3(3) .
C17 C18 C19 C20A 176.2(4) .
C35 C18 C19 C20A 1.9(6) .
N4 C19 C20A C1 13.3(7) .
C18 C19 C20A C1 -161.2(4) .
N4 C19 C20A N6 -154.8(4) .
C18 C19 C20A N6 30.6(7) .
N1 C1 C20A C19 -11.3(7) .
C2 C1 C20A C19 161.3(4) .
N1 C1 C20A N6 157.0(4) .
C2 C1 C20A N6 -30.4(7) .
C3 C2 C21 C22 94.2(5) .
C1 C2 C21 C22 -78.7(5) .
C2 C3 C23 C24 -104.3(5) .
C4 C3 C23 C24 74.6(5) .
C8 C7 C25 C26 98.8(5) .
C6 C7 C25 C26 -80.3(5) .
C7 C8 C27 C28 -95.5(5) .
C9 C8 C27 C28 79.5(4) .
C13 C12 C29 C30 91.1(5) .
C11 C12 C29 C30 -84.8(5) .
C12 C13 C31 C32 -100.3(5) .
C14 C13 C31 C32 74.4(6) .
C18 C17 C33 C34 102.4(4) .
C16 C17 C33 C34 -73.5(5) .
C17 C18 C35 C36 -94.3(5) .
C19 C18 C35 C36 78.8(5) .
C19 C20A N6 C38 93.7(9) .
C1 C20A N6 C38 -75.2(9) .
Cl1B O1 C38 N5 -72(3) 7_656
Cl1B O1 C38 N6 108(2) 7_656
C15B N5 C38 O1 176.8(7) 7_656
C15A N5 C38 O1 176.8(7) 7_656
C15B N5 C38 N6 -2.6(12) 7_656
C15A N5 C38 N6 -2.6(12) 7_656
C20A N6 C38 O1 164.8(7) .
C20A N6 C38 N5 -15.8(12) .
O1 Cl1B C39B Cl3B -27.6(10) 7_656
O1 Cl1B C39B Cl2B 117.0(9) 7_656
